data_7250957
loop_
_publ_author_name
'Ahmed, Ruby'
'Ali, Farman'
'Alam, Mohammad Jane'
'Tameem, Mohd'
'Ali, Abid'
'Ahmad, Musheer'
'Khan, Mohd Adeel'

_publ_section_title
;
 Fluorescence quenching aptitude of carbazole for the detection of
 nitro-aromatics: a comprehensive experimental analysis and computational
 studies validation.
;
_journal_issue 36
_journal_name_full 'RSC advances'
_journal_page_first 29479
_journal_page_last 29489
_journal_paper_doi 10.1039/d5ra01611h
_journal_volume 15
_journal_year 2025
_chemical_absolute_configuration unk
_chemical_formula_moiety 'C6 H3 N3 O7, C12 H9 N'
_chemical_formula_sum 'C18 H12 N4 O7'
_chemical_formula_weight 396.32
_space_group_crystal_system orthorhombic
_space_group_IT_number 19
_space_group_name_Hall 'P 2ac 2ab'
_space_group_name_H-M_alt 'P 21 21 21'
_symmetry_Int_Tables_number 19
_audit_block_doi 10.5517/ccdc.csd.cc23txzv
_audit_creation_date 2019-07-22
_audit_creation_method
;
Olex2 1.2
(compiled 2018.05.29 svn.r3508 for OlexSys, GUI svn.r5506)
;
_audit_update_record
;
2019-10-25 deposited with the CCDC.	2025-08-04 downloaded from the CCDC.
;
_cell_angle_alpha 90
_cell_angle_beta 90
_cell_angle_gamma 90
_cell_formula_units_Z 4
_cell_length_a 6.8385(2)
_cell_length_b 8.6736(3)
_cell_length_c 27.7797(10)
_cell_measurement_reflns_used 9659
_cell_measurement_theta_max 28.20
_cell_measurement_theta_min 2.46
_cell_volume 1647.74(10)
_computing_cell_refinement 'SAINT V8.38A (?, 2016)'
_computing_data_reduction 'SAINT V8.38A (?, 2016)'
_computing_molecular_graphics 'Olex2 (Dolomanov et al., 2009)'
_computing_publication_material 'Olex2 (Dolomanov et al., 2009)'
_computing_structure_refinement 'olex2.refine (Bourhis et al., 2015)'
_diffrn_ambient_temperature 273.15
_diffrn_measured_fraction_theta_full 0.9969
_diffrn_measured_fraction_theta_max 0.9969
_diffrn_measurement_device_type 'Bruker APEX-II CCD'
_diffrn_measurement_method '\f and \w scans'
_diffrn_radiation_type 'Mo K\a'
_diffrn_radiation_wavelength 0.71073
_diffrn_reflns_av_R_equivalents 0.0438
_diffrn_reflns_av_unetI/netI 0.0292
_diffrn_reflns_limit_h_max 9
_diffrn_reflns_limit_h_min -9
_diffrn_reflns_limit_k_max 11
_diffrn_reflns_limit_k_min -11
_diffrn_reflns_limit_l_max 37
_diffrn_reflns_limit_l_min -37
_diffrn_reflns_number 26508
_diffrn_reflns_theta_full 25.0451
_diffrn_reflns_theta_max 25.05
_diffrn_reflns_theta_min 2.77
_diffrn_standards_number 0
_exptl_absorpt_coefficient_mu 0.126
_exptl_absorpt_correction_T_max 0.7457
_exptl_absorpt_correction_T_min 0.7103
_exptl_absorpt_correction_type none
_exptl_absorpt_process_details
;
SADABS-2016/2 (Bruker,2016/2) was used for absorption correction.
wR2(int) was 0.1074 before and 0.0518 after correction.
The Ratio of minimum to maximum transmission is 0.9525.
The \l/2 correction factor is Not present.
;
_exptl_crystal_density_diffrn 1.5975
_exptl_crystal_F_000 816.5154
_refine_diff_density_max 0.8052
_refine_diff_density_min -0.4754
_refine_diff_density_rms 0.0773
_refine_ls_abs_structure_details 'Flack, H. D. (1983). Acta Cryst. A39, 876-881.'
_refine_ls_abs_structure_Flack -3.2(3)
_refine_ls_d_res_high 0.8394
_refine_ls_d_res_low 7.3570
_refine_ls_extinction_expression Fc^*^=kFc[1+0.001xFc^2^\l^3^/sin(2\q)]^-1/4^
_refine_ls_goodness_of_fit_ref 1.0594
_refine_ls_hydrogen_treatment constr
_refine_ls_matrix_type full
_refine_ls_number_constraints 24
_refine_ls_number_parameters 264
_refine_ls_number_reflns 2901
_refine_ls_number_restraints 0
_refine_ls_restrained_S_all 1.0594
_refine_ls_R_factor_all 0.0597
_refine_ls_R_factor_gt 0.0555
_refine_ls_shift/su_max 0.0079
_refine_ls_shift/su_mean 0.0007
_refine_ls_structure_factor_coef Fsqd
_refine_ls_weighting_details 'w=1/[\s^2^(Fo^2^)+(0.0822P)^2^+1.8152P] where P=(Fo^2^+2Fc^2^)/3'
_refine_ls_weighting_scheme calc
_refine_ls_wR_factor_gt 0.1451
_refine_ls_wR_factor_ref 0.1506
_reflns_Friedel_coverage 0.999
_reflns_limit_h_max 8
_reflns_limit_h_min -8
_reflns_limit_k_max 10
_reflns_limit_k_min -10
_reflns_limit_l_max 32
_reflns_limit_l_min -32
_reflns_number_gt 2716
_reflns_number_total 2901
_reflns_threshold_expression I>=2u(I)
_cod_data_source_file d5ra01611h2.cif
_cod_data_source_block Fac97_0m_a
_cod_original_sg_symbol_Hall ' P 2ac 2ab'
_cod_database_code 7250957
_olex2_refinement_description
;
1. Fixed Uiso
 At 1.2 times of:
  All C(H) groups, All N(H) groups
 At 1.5 times of:
  All O(H) groups
2.a Aromatic/amide H refined with riding coordinates:
 C3(H3a), C6(H6), C9(H9), C10(H10), C11(H11), C12(H12), C15(H15), C16(H16),
 C17(H17), C18(H18), N4(H4)
2.b Idealised tetrahedral OH refined as rotating group:
 O3(H3)
;
_olex2_submission_special_instructions 'No special instructions were received'

loop_
_space_group_symop_id
_space_group_symop_operation_xyz
1 x,y,z
2 x+1/2,-y+1/2,-z
3 -x,y+1/2,-z+1/2
4 -x+1/2,-y,z+1/2

loop_
_atom_site_label
_atom_site_type_symbol
_atom_site_fract_x
_atom_site_fract_y
_atom_site_fract_z
_atom_site_U_iso_or_equiv
_atom_site_adp_type
_atom_site_occupancy
_atom_site_refinement_flags_posn
O1 O -0.4170(16) -0.1697(4) -0.45774(14) 0.219(5) Uani 1.000000 .
O2 O -0.3751(10) -0.3617(4) -0.49274(11) 0.118(2) Uani 1.000000 .
O3 O -0.4417(4) -0.1560(3) -0.36655(9) 0.0361(6) Uani 1.000000 .
H3 H -0.447(7) -0.1261(14) -0.33858(11) 0.0541(9) Uiso 1.000000 GR
O4 O -0.4298(4) -0.1858(3) -0.27537(9) 0.0381(6) Uani 1.000000 .
O5 O -0.3686(4) -0.4068(3) -0.24281(8) 0.0375(6) Uani 1.000000 .
O6 O -0.2345(4) -0.8517(3) -0.33610(8) 0.0351(6) Uani 1.000000 .
O7 O -0.2049(3) -0.8358(3) -0.41382(8) 0.0330(6) Uani 1.000000 .
N1 N -0.3837(5) -0.2970(3) -0.45699(10) 0.0337(7) Uani 1.000000 .
N2 N -0.3909(4) -0.3263(3) -0.27792(10) 0.0270(6) Uani 1.000000 .
N3 N -0.2412(4) -0.7794(3) -0.37422(9) 0.0239(6) Uani 1.000000 .
N4 N -0.3669(4) -0.1165(3) -0.57368(9) 0.0256(6) Uani 1.000000 .
H4 H -0.3831(4) -0.1715(3) -0.54824(9) 0.0307(7) Uiso 1.000000 R
C1 C -0.3950(4) -0.3037(3) -0.36731(11) 0.0215(6) Uani 1.000000 .
C2 C -0.3670(4) -0.3810(4) -0.41138(11) 0.0234(7) Uani 1.000000 .
C3 C -0.3172(4) -0.5352(4) -0.41420(11) 0.0217(6) Uani 1.000000 .
H3a H -0.2990(4) -0.5828(4) -0.44387(11) 0.0261(8) Uiso 1.000000 R
C5 C -0.2951(4) -0.6167(3) -0.37192(11) 0.0193(6) Uani 1.000000 .
C6 C -0.3227(4) -0.5489(3) -0.32748(10) 0.0197(6) Uani 1.000000 .
H6 H -0.3100(4) -0.6063(3) -0.29938(10) 0.0236(7) Uiso 1.000000 R
C7 C -0.3693(4) -0.3948(3) -0.32553(11) 0.0205(6) Uani 1.000000 .
C8 C -0.3121(4) 0.0360(4) -0.57421(11) 0.0226(7) Uani 1.000000 .
C9 C -0.2612(5) 0.1326(4) -0.53568(12) 0.0298(8) Uani 1.000000 .
H9 H -0.2642(5) 0.0979(4) -0.50401(12) 0.0358(9) Uiso 1.000000 R
C10 C -0.2066(5) 0.2811(4) -0.54692(13) 0.0327(8) Uani 1.000000 .
H10 H -0.1724(5) 0.3477(4) -0.52208(13) 0.0392(9) Uiso 1.000000 R
C11 C -0.2007(5) 0.3352(4) -0.59409(13) 0.0328(8) Uani 1.000000 .
H11 H -0.1650(5) 0.4370(4) -0.59998(13) 0.0394(10) Uiso 1.000000 R
C12 C -0.2471(4) 0.2399(4) -0.63222(11) 0.0271(7) Uani 1.000000 .
H12 H -0.2419(4) 0.2761(4) -0.66371(11) 0.0325(8) Uiso 1.000000 R
C13 C -0.3024(4) 0.0874(3) -0.62244(11) 0.0216(6) Uani 1.000000 .
C14 C -0.3527(4) -0.0439(4) -0.65202(11) 0.0224(7) Uani 1.000000 .
C15 C -0.3642(4) -0.0676(4) -0.70174(11) 0.0258(7) Uani 1.000000 .
H15 H -0.3381(4) 0.0124(4) -0.72311(11) 0.0309(8) Uiso 1.000000 R
C16 C -0.4152(5) -0.2122(4) -0.71847(12) 0.0294(7) Uani 1.000000 .
H16 H -0.4228(5) -0.2295(4) -0.75145(12) 0.0352(9) Uiso 1.000000 R
C17 C -0.4555(4) -0.3328(4) -0.68670(12) 0.0278(7) Uani 1.000000 .
H17 H -0.4898(4) -0.4288(4) -0.69900(12) 0.0333(9) Uiso 1.000000 R
C18 C -0.4455(4) -0.3128(4) -0.63724(12) 0.0276(7) Uani 1.000000 .
H18 H -0.4733(4) -0.3931(4) -0.61613(12) 0.0331(9) Uiso 1.000000 R
C19 C -0.3921(4) -0.1676(4) -0.62050(11) 0.0225(6) Uani 1.000000 .

loop_
_atom_site_aniso_label
_atom_site_aniso_U_11
_atom_site_aniso_U_22
_atom_site_aniso_U_33
_atom_site_aniso_U_12
_atom_site_aniso_U_13
_atom_site_aniso_U_23
O1 0.569(16) 0.044(2) 0.044(2) 0.028(5) -0.022(5) 0.0217(17)
O2 0.279(7) 0.0546(19) 0.0217(15) 0.048(3) 0.011(3) 0.0097(14)
O3 0.0346(13) 0.0217(11) 0.0519(15) 0.0022(10) -0.0133(12) 0.0010(11)
O4 0.0359(13) 0.0278(12) 0.0505(15) 0.0039(10) 0.0013(12) -0.0152(11)
O5 0.0516(16) 0.0377(13) 0.0231(11) -0.0085(12) 0.0052(11) -0.0044(11)
O6 0.0489(15) 0.0227(11) 0.0338(13) 0.0053(11) -0.0099(11) 0.0032(10)
O7 0.0346(13) 0.0317(12) 0.0328(12) 0.0031(11) -0.0024(10) -0.0127(10)
N1 0.0411(17) 0.0283(15) 0.0318(16) -0.0091(14) -0.0094(13) 0.0116(12)
N2 0.0218(13) 0.0283(14) 0.0308(14) -0.0032(11) 0.0019(11) -0.0075(12)
N3 0.0208(13) 0.0214(12) 0.0296(13) 0.0008(11) -0.0029(11) -0.0045(11)
N4 0.0272(14) 0.0289(14) 0.0208(12) -0.0022(12) -0.0008(11) 0.0057(10)
C1 0.0141(13) 0.0176(14) 0.0328(16) -0.0006(11) -0.0047(12) 0.0021(12)
C2 0.0178(14) 0.0284(17) 0.0239(15) -0.0079(13) -0.0035(12) 0.0071(12)
C3 0.0154(13) 0.0272(15) 0.0226(15) -0.0059(13) 0.0005(11) -0.0020(12)
C5 0.0142(13) 0.0196(14) 0.0241(14) -0.0019(11) -0.0023(11) 0.0004(11)
C6 0.0143(13) 0.0219(14) 0.0228(15) 0.0014(12) -0.0028(11) 0.0019(12)
C7 0.0176(14) 0.0204(14) 0.0236(15) -0.0025(12) 0.0023(12) -0.0041(12)
C8 0.0158(13) 0.0262(15) 0.0259(15) 0.0029(13) 0.0021(11) 0.0021(12)
C9 0.0211(15) 0.0406(19) 0.0276(17) -0.0023(15) 0.0010(13) -0.0024(14)
C10 0.0222(16) 0.0372(18) 0.0387(18) -0.0006(15) 0.0015(14) -0.0121(15)
C11 0.0221(16) 0.0222(16) 0.054(2) 0.0059(14) 0.0064(15) -0.0018(15)
C12 0.0172(14) 0.0318(17) 0.0323(17) 0.0027(13) 0.0033(13) 0.0073(13)
C13 0.0114(13) 0.0271(15) 0.0264(15) 0.0018(12) 0.0012(11) 0.0011(13)
C14 0.0159(14) 0.0253(15) 0.0259(15) 0.0037(13) 0.0007(12) 0.0024(12)
C15 0.0183(14) 0.0347(18) 0.0243(15) 0.0048(14) 0.0010(12) 0.0057(13)
C16 0.0218(15) 0.0420(18) 0.0243(16) 0.0092(14) 0.0001(12) -0.0062(15)
C17 0.0186(14) 0.0287(17) 0.0361(18) 0.0047(14) 0.0020(13) -0.0087(14)
C18 0.0161(14) 0.0293(17) 0.0374(18) -0.0009(13) -0.0010(13) 0.0059(14)
C19 0.0159(14) 0.0264(15) 0.0251(15) 0.0040(12) 0.0002(12) 0.0032(13)

loop_
_atom_type_symbol
_atom_type_scat_dispersion_real
_atom_type_scat_dispersion_imag
_atom_type_scat_Cromer_Mann_a1
_atom_type_scat_Cromer_Mann_a2
_atom_type_scat_Cromer_Mann_a3
_atom_type_scat_Cromer_Mann_a4
_atom_type_scat_Cromer_Mann_b1
_atom_type_scat_Cromer_Mann_b2
_atom_type_scat_Cromer_Mann_b3
_atom_type_scat_Cromer_Mann_b4
_atom_type_scat_Cromer_Mann_c
_atom_type_scat_source
_atom_type_scat_dispersion_source
H 0.00000 0.00000 0.49300 0.32291 0.14019 0.04081 10.51090 26.12570 3.14236 57.79970 0.0030380000826 'International Tables Volume C Table 6.1.1.4 (pp. 500-502)' 'Henke, Gullikson and Davis, At. Data and Nucl. Data Tables, 1993, 54, 2'
C 0.00347 0.00161 2.31000 1.02000 1.58860 0.86500 20.84390 10.20750 0.56870 51.65120 0.215599998832 'International Tables Volume C Table 6.1.1.4 (pp. 500-502)' 'Henke, Gullikson and Davis, At. Data and Nucl. Data Tables, 1993, 54, 2'
O 0.01158 0.00611 3.04850 2.28680 1.54630 0.86700 13.27710 5.70110 0.32390 32.90890 0.250800013542 'International Tables Volume C Table 6.1.1.4 (pp. 500-502)' 'Henke, Gullikson and Davis, At. Data and Nucl. Data Tables, 1993, 54, 2'
N 0.00653 0.00323 12.21260 3.13220 2.01250 1.16630 0.00570 9.89330 28.99750 0.58260 -11.5290002823 'International Tables Volume C Table 6.1.1.4 (pp. 500-502)' 'Henke, Gullikson and Davis, At. Data and Nucl. Data Tables, 1993, 54, 2'

loop_
_geom_angle_atom_site_label_1
_geom_angle_atom_site_label_2
_geom_angle_atom_site_label_3
_geom_angle
_geom_angle_site_symmetry_1
_geom_angle_site_symmetry_3
_geom_angle_publ_flag
C1 O3 H3 109.5 . . ?
O2 N1 O1 118.4(4) . . ?
C2 N1 O1 121.2(3) . . ?
C2 N1 O2 120.2(3) . . ?
O5 N2 O4 123.0(3) . . ?
C7 N2 O4 118.1(3) . . ?
C7 N2 O5 118.9(2) . . ?
O7 N3 O6 124.0(3) . . ?
C5 N3 O6 117.6(2) . . ?
C5 N3 O7 118.3(3) . . ?
C8 N4 H4 125.31(17) . . ?
C19 N4 H4 125.31(17) . . ?
C19 N4 C8 109.4(2) . . ?
C2 C1 O3 120.6(3) . . ?
C7 C1 O3 124.0(3) . . ?
C7 C1 C2 115.5(3) . . ?
C1 C2 N1 120.3(3) . . ?
C3 C2 N1 116.8(3) . . ?
C3 C2 C1 122.9(3) . . ?
H3a C3 C2 120.83(17) . . ?
C5 C3 C2 118.3(3) . . ?
C5 C3 H3a 120.83(18) . . ?
C3 C5 N3 119.1(3) . . ?
C6 C5 N3 119.1(3) . . ?
C6 C5 C3 121.9(3) . . ?
H6 C6 C5 120.62(17) . . ?
C7 C6 C5 118.8(3) . . ?
C7 C6 H6 120.62(17) . . ?
C1 C7 N2 120.2(3) . . ?
C6 C7 N2 117.1(3) . . ?
C6 C7 C1 122.7(3) . . ?
C9 C8 N4 129.3(3) . . ?
C13 C8 N4 109.1(3) . . ?
C13 C8 C9 121.5(3) . . ?
H9 C9 C8 121.54(19) . . ?
C10 C9 C8 116.9(3) . . ?
C10 C9 H9 121.5(2) . . ?
H10 C10 C9 118.8(2) . . ?
C11 C10 C9 122.5(3) . . ?
C11 C10 H10 118.8(2) . . ?
H11 C11 C10 119.6(2) . . ?
C12 C11 C10 120.9(3) . . ?
C12 C11 H11 119.6(2) . . ?
H12 C12 C11 120.7(2) . . ?
C13 C12 C11 118.6(3) . . ?
C13 C12 H12 120.72(18) . . ?
C12 C13 C8 119.6(3) . . ?
C14 C13 C8 106.2(3) . . ?
C14 C13 C12 134.2(3) . . ?
C15 C14 C13 133.6(3) . . ?
C19 C14 C13 107.0(3) . . ?
C19 C14 C15 119.4(3) . . ?
H15 C15 C14 120.68(18) . . ?
C16 C15 C14 118.6(3) . . ?
C16 C15 H15 120.68(19) . . ?
H16 C16 C15 119.42(19) . . ?
C17 C16 C15 121.2(3) . . ?
C17 C16 H16 119.42(19) . . ?
H17 C17 C16 119.24(19) . . ?
C18 C17 C16 121.5(3) . . ?
C18 C17 H17 119.2(2) . . ?
H18 C18 C17 121.4(2) . . ?
C19 C18 C17 117.2(3) . . ?
C19 C18 H18 121.38(18) . . ?
C14 C19 N4 108.4(3) . . ?
C18 C19 N4 129.5(3) . . ?
C18 C19 C14 122.1(3) . . ?

loop_
_geom_bond_atom_site_label_1
_geom_bond_atom_site_label_2
_geom_bond_distance
_geom_bond_site_symmetry_2
_geom_bond_publ_flag
O1 N1 1.128(5) . ?
O2 N1 1.142(4) . ?
O3 H3 0.8200 . ?
O3 C1 1.320(4) . ?
O4 N2 1.249(3) . ?
O5 N2 1.209(3) . ?
O6 N3 1.232(3) . ?
O7 N3 1.229(3) . ?
N1 C2 1.466(4) . ?
N2 C7 1.458(4) . ?
N3 C5 1.460(4) . ?
N4 H4 0.8600 . ?
N4 C8 1.375(4) . ?
N4 C19 1.385(4) . ?
C1 C2 1.409(4) . ?
C1 C7 1.415(4) . ?
C2 C3 1.383(4) . ?
C3 H3a 0.9300 . ?
C3 C5 1.379(4) . ?
C5 C6 1.381(4) . ?
C6 H6 0.9300 . ?
C6 C7 1.375(4) . ?
C8 C9 1.403(5) . ?
C8 C13 1.414(4) . ?
C9 H9 0.9300 . ?
C9 C10 1.377(5) . ?
C10 H10 0.9300 . ?
C10 C11 1.392(5) . ?
C11 H11 0.9300 . ?
C11 C12 1.381(5) . ?
C12 H12 0.9300 . ?
C12 C13 1.402(4) . ?
C13 C14 1.446(4) . ?
C14 C15 1.399(4) . ?
C14 C19 1.411(4) . ?
C15 H15 0.9300 . ?
C15 C16 1.383(5) . ?
C16 H16 0.9300 . ?
C16 C17 1.396(5) . ?
C17 H17 0.9300 . ?
C17 C18 1.387(5) . ?
C18 H18 0.9300 . ?
C18 C19 1.391(4) . ?
